data_7106810
loop_
_publ_author_name
'Robert J. Less'
'Thomas C. Wilson'
'Mary McPartlin'
'Paul T. Wood'
'Dominic Wright'

_publ_section_title
;
 Transition metal complexes of the pentacyanocyclopentadienide anion
;
_journal_name_full Chem.Commun.
_journal_page_first 10007
_journal_paper_doi 10.1039/c1cc13021h
_journal_volume 47
_journal_year 2011
_chemical_formula_moiety 'C28 H20 Co N10 O4, C4 H8 O, 2(H2 O)'
_chemical_formula_sum 'C32 H32 Co N10 O7'
_chemical_formula_weight 727.61
_chemical_name_systematic
;
?
;
_space_group_IT_number 2
_symmetry_cell_setting triclinic
_symmetry_space_group_name_Hall '-P 1'
_symmetry_space_group_name_H-M 'P -1'
_atom_sites_solution_hydrogens geom
_atom_sites_solution_primary direct
_atom_sites_solution_secondary difmap
_audit_creation_method SHELXL-97
_cell_angle_alpha 107.933(2)
_cell_angle_beta 98.454(2)
_cell_angle_gamma 101.237(2)
_cell_formula_units_Z 1
_cell_length_a 8.4871(3)
_cell_length_b 10.6177(4)
_cell_length_c 10.7684(4)
_cell_measurement_reflns_used 7449
_cell_measurement_temperature 180(2)
_cell_measurement_theta_max 27.10
_cell_measurement_theta_min 1.00
_cell_volume 882.97(6)
_computing_cell_refinement 'HKL Scalepack (Otwinowski & Minor 1997)'
_computing_data_collection 'Collect (Nonius B.V. 1998)'
_computing_data_reduction
;
HKL Denzo and Scalepack (Otwinowski & Minor 1997)
;
_computing_publication_material 'SHELXL-97 (Sheldrick 1997)'
_computing_structure_refinement 'SHELXL-97 (Sheldrick 1997)'
_computing_structure_solution 'SIR-92 (Altomare et al. 1994)'
_diffrn_ambient_temperature 180(2)
_diffrn_measured_fraction_theta_full 0.970
_diffrn_measured_fraction_theta_max 0.970
_diffrn_measurement_device_type 'Nonius Kappa CCD'
_diffrn_measurement_method 'Thin slice \w and \f scans'
_diffrn_radiation_source 'fine-focus sealed tube'
_diffrn_radiation_type MoK\a
_diffrn_radiation_wavelength 0.71073
_diffrn_reflns_av_R_equivalents 0.0378
_diffrn_reflns_av_sigmaI/netI 0.0696
_diffrn_reflns_limit_h_max 10
_diffrn_reflns_limit_h_min -10
_diffrn_reflns_limit_k_max 12
_diffrn_reflns_limit_k_min -13
_diffrn_reflns_limit_l_max 13
_diffrn_reflns_limit_l_min -12
_diffrn_reflns_number 8990
_diffrn_reflns_theta_full 27.11
_diffrn_reflns_theta_max 27.11
_diffrn_reflns_theta_min 3.57
_exptl_absorpt_coefficient_mu 0.546
_exptl_absorpt_correction_T_max 0.911
_exptl_absorpt_correction_T_min 0.835
_exptl_absorpt_correction_type multi-scan
_exptl_absorpt_process_details
;
multi-scan from symmetry-related measurements
Sortav (Blessing 1995)
;
_exptl_crystal_colour yellow
_exptl_crystal_density_diffrn 1.368
_exptl_crystal_density_method 'not measured'
_exptl_crystal_description block
_exptl_crystal_F_000 377
_exptl_crystal_size_max 0.23
_exptl_crystal_size_mid 0.23
_exptl_crystal_size_min 0.10
_refine_diff_density_max 0.363
_refine_diff_density_min -0.282
_refine_diff_density_rms 0.080
_refine_ls_extinction_method none
_refine_ls_goodness_of_fit_ref 0.977
_refine_ls_hydrogen_treatment mixed
_refine_ls_matrix_type full
_refine_ls_number_parameters 237
_refine_ls_number_reflns 3784
_refine_ls_number_restraints 10
_refine_ls_restrained_S_all 0.979
_refine_ls_R_factor_all 0.0586
_refine_ls_R_factor_gt 0.0388
_refine_ls_shift/su_max 0.000
_refine_ls_shift/su_mean 0.000
_refine_ls_structure_factor_coef Fsqd
_refine_ls_weighting_details 'calc w=1/[\s^2^(Fo^2^)+(0.0555P)^2^+0.0000P] where P=(Fo^2^+2Fc^2^)/3'
_refine_ls_weighting_scheme calc
_refine_ls_wR_factor_gt 0.1010
_refine_ls_wR_factor_ref 0.1041
_reflns_number_gt 2544
_reflns_number_total 3784
_reflns_threshold_expression >2sigma(I)
_cod_data_source_file c1cc13021h.txt
_cod_data_source_block dw1061
_cod_original_sg_symbol_H-M P-1
_cod_database_code 7106810

loop_
_symmetry_equiv_pos_as_xyz
'x, y, z'
'-x, -y, -z'

loop_
_atom_site_label
_atom_site_type_symbol
_atom_site_fract_x
_atom_site_fract_y
_atom_site_fract_z
_atom_site_U_iso_or_equiv
_atom_site_adp_type
_atom_site_occupancy
_atom_site_symmetry_multiplicity
_atom_site_calc_flag
_atom_site_refinement_flags
_atom_site_disorder_assembly
_atom_site_disorder_group
Co1 Co 0.0000 0.0000 1.0000 0.03130(16) Uani 1 2 d S . .
O2W O -0.1354(2) 0.12365(16) 0.95208(15) 0.0432(4) Uani 1 1 d . . .
H21W H -0.159(4) 0.131(3) 0.882(3) 0.065 Uiso 1 1 d . . .
H22W H -0.161(4) 0.182(3) 1.001(3) 0.065 Uiso 1 1 d . . .
N1 N -0.1250(2) -0.16287(16) 0.81941(16) 0.0351(4) Uani 1 1 d . . .
N2 N -0.4977(3) -0.5280(2) 0.8156(2) 0.0566(6) Uani 1 1 d . . .
N3 N -0.5411(3) -0.86339(19) 0.4364(2) 0.0560(6) Uani 1 1 d . . .
N4 N -0.2407(3) -0.70958(19) 0.1972(2) 0.0588(6) Uani 1 1 d . . .
N5 N 0.0090(3) -0.26153(19) 0.43127(18) 0.0498(5) Uani 1 1 d . . .
C11 C -0.2344(3) -0.39403(19) 0.62832(19) 0.0319(5) Uani 1 1 d . . .
C12 C -0.3444(3) -0.51148(19) 0.63016(19) 0.0329(5) Uani 1 1 d . . .
C13 C -0.3615(3) -0.61707(19) 0.5087(2) 0.0346(5) Uani 1 1 d . . .
C14 C -0.2667(3) -0.56648(19) 0.43091(19) 0.0351(5) Uani 1 1 d . . .
C15 C -0.1864(3) -0.42775(19) 0.50461(19) 0.0325(5) Uani 1 1 d . . .
C21 C -0.1754(3) -0.2657(2) 0.7339(2) 0.0312(5) Uani 1 1 d . . .
C22 C -0.4272(3) -0.5207(2) 0.7347(2) 0.0390(6) Uani 1 1 d . . .
C23 C -0.4616(3) -0.7536(2) 0.4700(2) 0.0404(6) Uani 1 1 d . . .
C24 C -0.2513(3) -0.6443(2) 0.3003(2) 0.0418(6) Uani 1 1 d . . .
C25 C -0.0773(3) -0.3360(2) 0.46297(19) 0.0362(5) Uani 1 1 d . . .
O1 O 0.17856(18) 0.06582(14) 0.90330(13) 0.0414(4) Uani 1 1 d D . .
C31 C 0.1613(3) 0.0295(3) 0.7596(2) 0.0532(7) Uani 1 1 d D . .
H31A H 0.0596 0.0476 0.7188 0.064 Uiso 1 1 calc R . .
H31B H 0.1565 -0.0687 0.7176 0.064 Uiso 1 1 calc R . .
C32 C 0.3100(3) 0.1172(3) 0.7409(2) 0.0569(7) Uani 1 1 d D . .
H32A H 0.2905 0.2056 0.7390 0.068 Uiso 1 1 calc R . .
H32B H 0.3414 0.0703 0.6570 0.068 Uiso 1 1 calc R . .
C33 C 0.4400(3) 0.1380(3) 0.8612(3) 0.0648(8) Uani 1 1 d D . .
H33A H 0.4949 0.0621 0.8447 0.078 Uiso 1 1 calc R . .
H33B H 0.5241 0.2256 0.8853 0.078 Uiso 1 1 calc R . .
C34 C 0.3468(3) 0.1400(3) 0.9682(2) 0.0581(7) Uani 1 1 d D . .
H34A H 0.3943 0.0960 1.0281 0.070 Uiso 1 1 calc R . .
H34B H 0.3521 0.2354 1.0223 0.070 Uiso 1 1 calc R . .
O1W O -0.2297(2) 0.12733(18) 0.70499(16) 0.0559(5) Uani 1 1 d . . .
H11W H -0.166(4) 0.171(3) 0.658(3) 0.084 Uiso 1 1 d . . .
H12W H -0.287(4) 0.055(3) 0.656(3) 0.084 Uiso 1 1 d . . .
O51 O -0.0680(4) 0.5994(3) 0.9414(3) 0.0476(8) Uiso 0.50 1 d PD A -1
C52 C -0.0850(7) 0.5855(6) 1.0658(6) 0.0511(15) Uiso 0.50 1 d PD A -1
H52A H -0.1901 0.5194 1.0555 0.061 Uiso 0.50 1 calc PR A -1
H52B H -0.0823 0.6747 1.1324 0.061 Uiso 0.50 1 calc PR A -1
C53 C 0.0614(9) 0.5334(7) 1.1093(7) 0.059(2) Uiso 0.50 1 d PD A -1
H53A H 0.0306 0.4686 1.1563 0.071 Uiso 0.50 1 calc PR A -1
H53B H 0.1547 0.6101 1.1690 0.071 Uiso 0.50 1 calc PR A -1
C54 C 0.1052(8) 0.4613(6) 0.9771(5) 0.0557(17) Uiso 0.50 1 d PD A -1
H54A H 0.2187 0.5046 0.9750 0.067 Uiso 0.50 1 calc PR A -1
H54B H 0.0946 0.3630 0.9623 0.067 Uiso 0.50 1 calc PR A -1
C55 C -0.0186(9) 0.4802(6) 0.8757(6) 0.0523(18) Uiso 0.50 1 d PD A -1
H55A H 0.0304 0.4918 0.8007 0.063 Uiso 0.50 1 calc PR A -1
H55B H -0.1147 0.3995 0.8395 0.063 Uiso 0.50 1 calc PR A -1

loop_
_atom_site_aniso_label
_atom_site_aniso_U_11
_atom_site_aniso_U_22
_atom_site_aniso_U_33
_atom_site_aniso_U_23
_atom_site_aniso_U_13
_atom_site_aniso_U_12
Co1 0.0325(3) 0.0297(2) 0.0274(2) 0.00657(16) 0.00849(17) 0.00217(17)
O2W 0.0582(12) 0.0411(9) 0.0321(8) 0.0099(7) 0.0099(8) 0.0212(8)
N1 0.0359(11) 0.0338(9) 0.0303(9) 0.0087(8) 0.0067(8) 0.0016(8)
N2 0.0541(15) 0.0610(13) 0.0549(12) 0.0219(10) 0.0226(11) 0.0046(11)
N3 0.0605(15) 0.0365(11) 0.0560(12) 0.0097(9) 0.0054(11) -0.0055(10)
N4 0.0684(17) 0.0456(11) 0.0502(12) -0.0022(10) 0.0169(11) 0.0145(11)
N5 0.0508(14) 0.0473(11) 0.0464(11) 0.0154(9) 0.0161(10) -0.0013(10)
C11 0.0281(12) 0.0316(10) 0.0326(11) 0.0084(9) 0.0059(9) 0.0048(9)
C12 0.0284(13) 0.0324(10) 0.0370(11) 0.0122(9) 0.0071(9) 0.0054(9)
C13 0.0334(13) 0.0275(10) 0.0370(11) 0.0077(9) 0.0023(10) 0.0039(9)
C14 0.0336(13) 0.0295(10) 0.0357(11) 0.0038(9) 0.0053(9) 0.0070(9)
C15 0.0302(13) 0.0302(10) 0.0350(11) 0.0104(9) 0.0063(9) 0.0052(9)
C21 0.0280(12) 0.0347(11) 0.0315(11) 0.0142(10) 0.0075(9) 0.0043(10)
C22 0.0360(14) 0.0321(11) 0.0421(13) 0.0094(10) 0.0041(11) 0.0020(10)
C23 0.0398(15) 0.0393(12) 0.0384(12) 0.0101(10) 0.0068(10) 0.0084(11)
C24 0.0393(15) 0.0330(11) 0.0462(13) 0.0069(11) 0.0069(11) 0.0066(10)
C25 0.0376(14) 0.0359(11) 0.0287(11) 0.0037(9) 0.0056(10) 0.0088(10)
O1 0.0361(10) 0.0487(8) 0.0330(8) 0.0124(7) 0.0106(7) -0.0025(7)
C31 0.0539(17) 0.0660(15) 0.0372(13) 0.0200(12) 0.0142(11) 0.0035(13)
C32 0.0556(18) 0.0679(16) 0.0548(15) 0.0283(13) 0.0257(14) 0.0118(14)
C33 0.0407(17) 0.0872(19) 0.0764(18) 0.0397(16) 0.0256(14) 0.0113(14)
C34 0.0350(15) 0.0797(17) 0.0495(14) 0.0189(13) 0.0091(11) -0.0025(13)
O1W 0.0567(13) 0.0567(11) 0.0395(9) 0.0162(8) 0.0037(8) -0.0128(9)

loop_
_atom_type_symbol
_atom_type_description
_atom_type_scat_dispersion_real
_atom_type_scat_dispersion_imag
_atom_type_scat_source
C C 0.0033 0.0016 'International Tables Vol C Tables 4.2.6.8 and 6.1.1.4'
H H 0.0000 0.0000 'International Tables Vol C Tables 4.2.6.8 and 6.1.1.4'
N N 0.0061 0.0033 'International Tables Vol C Tables 4.2.6.8 and 6.1.1.4'
Co Co 0.3494 0.9721 'International Tables Vol C Tables 4.2.6.8 and 6.1.1.4'
O O 0.0106 0.0060 'International Tables Vol C Tables 4.2.6.8 and 6.1.1.4'

loop_
_geom_angle_atom_site_label_1
_geom_angle_atom_site_label_2
_geom_angle_atom_site_label_3
_geom_angle
_geom_angle_site_symmetry_1
_geom_angle_site_symmetry_3
_geom_angle_publ_flag
O2W Co1 O2W 180.000(1) 2_557 . ?
O2W Co1 O1 89.36(7) 2_557 . ?
O2W Co1 O1 90.64(7) . . ?
O2W Co1 O1 90.64(7) 2_557 2_557 ?
O2W Co1 O1 89.36(7) . 2_557 ?
O1 Co1 O1 180.0 . 2_557 ?
O2W Co1 N1 89.19(7) 2_557 . ?
O2W Co1 N1 90.81(7) . . ?
O1 Co1 N1 90.02(6) . . ?
O1 Co1 N1 89.98(6) 2_557 . ?
O2W Co1 N1 90.81(7) 2_557 2_557 ?
O2W Co1 N1 89.19(7) . 2_557 ?
O1 Co1 N1 89.98(6) . 2_557 ?
O1 Co1 N1 90.02(6) 2_557 2_557 ?
N1 Co1 N1 180.0 . 2_557 ?
Co1 O2W H21W 128(2) . . ?
Co1 O2W H22W 127(2) . . ?
H21W O2W H22W 104(3) . . ?
C21 N1 Co1 165.93(17) . . ?
C15 C11 C12 108.11(16) . . ?
C15 C11 C21 125.31(17) . . ?
C12 C11 C21 126.52(18) . . ?
C13 C12 C11 107.47(17) . . ?
C13 C12 C22 126.01(18) . . ?
C11 C12 C22 126.50(17) . . ?
C14 C13 C12 108.84(16) . . ?
C14 C13 C23 125.55(17) . . ?
C12 C13 C23 125.61(18) . . ?
C13 C14 C15 108.09(16) . . ?
C13 C14 C24 125.33(17) . . ?
C15 C14 C24 126.56(19) . . ?
C11 C15 C14 107.49(17) . . ?
C11 C15 C25 125.46(17) . . ?
C14 C15 C25 127.05(18) . . ?
N1 C21 C11 178.7(2) . . ?
N2 C22 C12 177.8(3) . . ?
N3 C23 C13 178.5(2) . . ?
N4 C24 C14 178.0(2) . . ?
N5 C25 C15 179.0(2) . . ?
C34 O1 C31 108.56(16) . . ?
C34 O1 Co1 124.93(12) . . ?
C31 O1 Co1 126.04(13) . . ?
O1 C31 C32 105.81(18) . . ?
O1 C31 H31A 110.6 . . ?
C32 C31 H31A 110.6 . . ?
O1 C31 H31B 110.6 . . ?
C32 C31 H31B 110.6 . . ?
H31A C31 H31B 108.7 . . ?
C31 C32 C33 103.37(19) . . ?
C31 C32 H32A 111.1 . . ?
C33 C32 H32A 111.1 . . ?
C31 C32 H32B 111.1 . . ?
C33 C32 H32B 111.1 . . ?
H32A C32 H32B 109.1 . . ?
C34 C33 C32 103.7(2) . . ?
C34 C33 H33A 111.0 . . ?
C32 C33 H33A 111.0 . . ?
C34 C33 H33B 111.0 . . ?
C32 C33 H33B 111.0 . . ?
H33A C33 H33B 109.0 . . ?
O1 C34 C33 107.28(19) . . ?
O1 C34 H34A 110.3 . . ?
C33 C34 H34A 110.3 . . ?
O1 C34 H34B 110.3 . . ?
C33 C34 H34B 110.3 . . ?
H34A C34 H34B 108.5 . . ?
H11W O1W H12W 111(3) . . ?
C52 O51 C55 103.0(4) . . ?
O51 C52 C53 105.2(4) . . ?
O51 C52 H52A 110.7 . . ?
C53 C52 H52A 110.7 . . ?
O51 C52 H52B 110.7 . . ?
C53 C52 H52B 110.7 . . ?
H52A C52 H52B 108.8 . . ?
C52 C53 C54 103.5(5) . . ?
C52 C53 H53A 111.1 . . ?
C54 C53 H53A 111.1 . . ?
C52 C53 H53B 111.1 . . ?
C54 C53 H53B 111.1 . . ?
H53A C53 H53B 109.0 . . ?
C55 C54 C53 102.9(5) . . ?
C55 C54 H54A 111.2 . . ?
C53 C54 H54A 111.2 . . ?
C55 C54 H54B 111.2 . . ?
C53 C54 H54B 111.2 . . ?
H54A C54 H54B 109.1 . . ?
O51 C55 C54 107.1(5) . . ?
O51 C55 H55A 110.3 . . ?
C54 C55 H55A 110.3 . . ?
O51 C55 H55B 110.3 . . ?
C54 C55 H55B 110.3 . . ?
H55A C55 H55B 108.6 . . ?

loop_
_geom_bond_atom_site_label_1
_geom_bond_atom_site_label_2
_geom_bond_distance
_geom_bond_site_symmetry_2
_geom_bond_publ_flag
Co1 O2W 2.0352(17) 2_557 ?
Co1 O2W 2.0352(17) . ?
Co1 O1 2.0901(13) . ?
Co1 O1 2.0901(13) 2_557 ?
Co1 N1 2.1226(16) . ?
Co1 N1 2.1226(17) 2_557 ?
O2W H21W 0.79(3) . ?
O2W H22W 0.77(3) . ?
N1 C21 1.143(2) . ?
N2 C22 1.140(3) . ?
N3 C23 1.143(2) . ?
N4 C24 1.140(3) . ?
N5 C25 1.136(3) . ?
C11 C15 1.411(3) . ?
C11 C12 1.412(3) . ?
C11 C21 1.419(3) . ?
C12 C13 1.402(3) . ?
C12 C22 1.430(3) . ?
C13 C14 1.394(3) . ?
C13 C23 1.429(3) . ?
C14 C15 1.412(3) . ?
C14 C24 1.435(3) . ?
C15 C25 1.431(3) . ?
O1 C34 1.441(3) . ?
O1 C31 1.452(2) . ?
C31 C32 1.493(3) . ?
C31 H31A 0.9900 . ?
C31 H31B 0.9900 . ?
C32 C33 1.501(4) . ?
C32 H32A 0.9900 . ?
C32 H32B 0.9900 . ?
C33 C34 1.488(3) . ?
C33 H33A 0.9900 . ?
C33 H33B 0.9900 . ?
C34 H34A 0.9900 . ?
C34 H34B 0.9900 . ?
O1W H11W 0.95(3) . ?
O1W H12W 0.80(3) . ?
O51 C52 1.417(6) . ?
O51 C55 1.421(7) . ?
C52 C53 1.525(8) . ?
C52 H52A 0.9900 . ?
C52 H52B 0.9900 . ?
C53 C54 1.532(7) . ?
C53 H53A 0.9900 . ?
C53 H53B 0.9900 . ?
C54 C55 1.488(8) . ?
C54 H54A 0.9900 . ?
C54 H54B 0.9900 . ?
C55 H55A 0.9900 . ?
C55 H55B 0.9900 . ?
